data_4504644
loop_
_publ_author_name
'Aaker\"oy, Christer B.'
'Hussain, Izhar'
'Desper, John'

_publ_section_title
;
 2-Acetaminopyridine:&#x2009; A Highly Effective Cocrystallizing Agent
;
_journal_issue 2
_journal_name_full 'Crystal Growth &amp; Design'
_journal_page_first 474
_journal_paper_doi 10.1021/cg050391z
_journal_volume 6
_journal_year 2006
_chemical_formula_moiety
;
(C7 H8 N2 O)2 (C8 H14 O4)
;
_chemical_formula_sum 'C22 H30 N4 O6'
_chemical_formula_weight 446.50
_chemical_name_systematic
;
[N-(2-pyridyl)acetamide]2, octanedioic acid
;
_space_group_IT_number 14
_symmetry_cell_setting monoclinic
_symmetry_space_group_name_Hall '-P 2ybc'
_symmetry_space_group_name_H-M 'P 1 21/c 1'
_atom_sites_solution_hydrogens geom
_atom_sites_solution_primary direct
_atom_sites_solution_secondary difmap
_audit_creation_method SHELXL-97
_cell_angle_alpha 90.00
_cell_angle_beta 101.162(2)
_cell_angle_gamma 90.00
_cell_formula_units_Z 4
_cell_length_a 13.566(2)
_cell_length_b 9.2129(15)
_cell_length_c 17.641(3)
_cell_measurement_reflns_used 5582
_cell_measurement_temperature 100(2)
_cell_measurement_theta_max 25.55
_cell_measurement_theta_min 2.50
_cell_volume 2163.1(6)
_computing_cell_refinement 'Bruker XSCANS'
_computing_data_collection 'Bruker XSCANS'
_computing_data_reduction 'Bruker SHELXTL'
_computing_molecular_graphics 'Bruker SHELXTL'
_computing_publication_material 'Bruker SHELXTL'
_computing_structure_refinement 'SHELXL-97 (Sheldrick, 1997)'
_computing_structure_solution 'SHELXS-97 (Sheldrick, 1990)'
_diffrn_ambient_temperature 100(2)
_diffrn_measured_fraction_theta_full 0.931
_diffrn_measured_fraction_theta_max 0.931
_diffrn_measurement_device_type 'CCD area detector'
_diffrn_measurement_method 'phi and omega scans'
_diffrn_radiation_monochromator graphite
_diffrn_radiation_source 'fine-focus sealed tube'
_diffrn_radiation_type MoK\a
_diffrn_radiation_wavelength 0.71073
_diffrn_reflns_av_R_equivalents 0.0402
_diffrn_reflns_av_sigmaI/netI 0.0365
_diffrn_reflns_limit_h_max 15
_diffrn_reflns_limit_h_min -15
_diffrn_reflns_limit_k_max 11
_diffrn_reflns_limit_k_min -11
_diffrn_reflns_limit_l_max 21
_diffrn_reflns_limit_l_min -21
_diffrn_reflns_number 12611
_diffrn_reflns_theta_full 25.59
_diffrn_reflns_theta_max 25.59
_diffrn_reflns_theta_min 2.35
_exptl_absorpt_coefficient_mu 0.101
_exptl_absorpt_correction_type none
_exptl_crystal_colour colorless
_exptl_crystal_density_diffrn 1.371
_exptl_crystal_density_method 'not measured'
_exptl_crystal_description prism
_exptl_crystal_F_000 952
_exptl_crystal_size_max 0.26
_exptl_crystal_size_mid 0.22
_exptl_crystal_size_min 0.19
_refine_diff_density_max 0.414
_refine_diff_density_min -0.350
_refine_diff_density_rms 0.102
_refine_ls_extinction_coef 0.0025(7)
_refine_ls_extinction_expression Fc^*^=kFc[1+0.001xFc^2^\l^3^/sin(2\q)]^-1/4^
_refine_ls_extinction_method SHELXL
_refine_ls_goodness_of_fit_ref 1.082
_refine_ls_hydrogen_treatment mixed
_refine_ls_matrix_type full
_refine_ls_number_parameters 304
_refine_ls_number_reflns 3776
_refine_ls_number_restraints 0
_refine_ls_restrained_S_all 1.082
_refine_ls_R_factor_all 0.0615
_refine_ls_R_factor_gt 0.0544
_refine_ls_shift/su_max 0.001
_refine_ls_shift/su_mean 0.000
_refine_ls_structure_factor_coef Fsqd
_refine_ls_weighting_details 'calc w=1/[\s^2^(Fo^2^)+(0.0900P)^2^+0.6000P] where P=(Fo^2^+2Fc^2^)/3'
_refine_ls_weighting_scheme calc
_refine_ls_wR_factor_gt 0.1404
_refine_ls_wR_factor_ref 0.1470
_reflns_number_gt 3248
_reflns_number_total 3776
_reflns_threshold_expression >2sigma(I)
_cod_data_source_file cg050391zsi20050808_123956.cif
_cod_data_source_block 6
_cod_depositor_comments
;
The following automatic conversions were performed:

'_symmetry_cell_setting' value 'Monoclinic' changed to 'monoclinic'
according to /home/saulius/struct/CIF-dictionaries/cif_core.dic
dictionary named 'cif_core.dic' version 2.4.1 from 2010-06-29.

Automatic conversion script
Id: cif_fix_values 1715 2011-07-08 13:25:40Z adriana 
;
_cod_original_sg_symbol_H-M P2(1)/c
_cod_database_code 4504644

loop_
_symmetry_equiv_pos_as_xyz
'x, y, z'
'-x, y+1/2, -z+1/2'
'-x, -y, -z'
'x, -y-1/2, z-1/2'

loop_
_atom_site_label
_atom_site_type_symbol
_atom_site_fract_x
_atom_site_fract_y
_atom_site_fract_z
_atom_site_U_iso_or_equiv
_atom_site_adp_type
_atom_site_occupancy
_atom_site_symmetry_multiplicity
_atom_site_calc_flag
_atom_site_refinement_flags
N11 N 0.91264(11) -0.23633(16) 0.68084(9) 0.0243(4) Uani 1 1 d .
C12 C 0.98129(13) -0.2027(2) 0.63791(10) 0.0230(4) Uani 1 1 d .
N12 N 0.99398(11) -0.05367(16) 0.63025(9) 0.0239(4) Uani 1 1 d .
C13 C 1.03204(13) -0.30937(19) 0.60495(10) 0.0238(4) Uani 1 1 d .
H13 H 1.0806 -0.2838 0.5750 0.029 Uiso 1 1 calc R
C14 C 1.01081(14) -0.4517(2) 0.61643(11) 0.0268(4) Uani 1 1 d .
H14 H 1.0447 -0.5259 0.5942 0.032 Uiso 1 1 calc R
C15 C 0.93972(13) -0.4889(2) 0.66053(10) 0.0264(4) Uani 1 1 d .
H15 H 0.9240 -0.5873 0.6691 0.032 Uiso 1 1 calc R
C16 C 0.89359(13) -0.37646(19) 0.69103(10) 0.0252(4) Uani 1 1 d .
H16 H 0.8450 -0.3998 0.7213 0.030 Uiso 1 1 calc R
C17 C 1.05735(13) 0.0173(2) 0.59118(10) 0.0235(4) Uani 1 1 d .
O17 O 1.11621(9) -0.04407(13) 0.55772(7) 0.0275(3) Uani 1 1 d .
C18 C 1.04873(14) 0.1794(2) 0.59384(11) 0.0268(4) Uani 1 1 d .
H18A H 0.9786 0.2080 0.5756 0.040 Uiso 1 1 calc R
H18B H 1.0907 0.2232 0.5606 0.040 Uiso 1 1 calc R
H18C H 1.0713 0.2131 0.6471 0.040 Uiso 1 1 calc R
N21 N 0.41772(11) 1.21925(16) 0.91692(9) 0.0248(4) Uani 1 1 d .
C22 C 0.33811(13) 1.1844(2) 0.94832(10) 0.0231(4) Uani 1 1 d .
N22 N 0.32500(11) 1.03581(17) 0.95586(9) 0.0246(4) Uani 1 1 d .
C23 C 0.27527(13) 1.2906(2) 0.96948(10) 0.0254(4) Uani 1 1 d .
H23 H 0.2188 1.2643 0.9910 0.030 Uiso 1 1 calc R
C24 C 0.29661(14) 1.4337(2) 0.95867(10) 0.0281(4) Uani 1 1 d .
H24 H 0.2546 1.5075 0.9727 0.034 Uiso 1 1 calc R
C25 C 0.37965(14) 1.4711(2) 0.92726(10) 0.0280(4) Uani 1 1 d .
H25 H 0.3961 1.5697 0.9198 0.034 Uiso 1 1 calc R
C26 C 0.43682(14) 1.3594(2) 0.90747(10) 0.0273(4) Uani 1 1 d .
H26 H 0.4935 1.3835 0.8857 0.033 Uiso 1 1 calc R
C27 C 0.25923(13) 0.9647(2) 0.99329(10) 0.0249(4) Uani 1 1 d .
O27 O 0.20146(10) 1.02674(14) 1.02738(7) 0.0298(3) Uani 1 1 d .
C28 C 0.26533(14) 0.8033(2) 0.98752(11) 0.0280(4) Uani 1 1 d .
H28A H 0.3358 0.7728 1.0007 0.042 Uiso 1 1 calc R
H28B H 0.2366 0.7728 0.9346 0.042 Uiso 1 1 calc R
H28C H 0.2276 0.7584 1.0234 0.042 Uiso 1 1 calc R
C31 C 0.80011(13) 0.0783(2) 0.73220(10) 0.0236(4) Uani 1 1 d .
O31 O 0.79597(10) -0.06081(14) 0.74623(8) 0.0282(3) Uani 1 1 d .
O32 O 0.85530(9) 0.13116(13) 0.69198(7) 0.0272(3) Uani 1 1 d .
C32 C 0.72932(13) 0.1659(2) 0.76958(11) 0.0264(4) Uani 1 1 d .
H32A H 0.7415 0.1415 0.8253 0.032 Uiso 1 1 calc R
H32B H 0.6597 0.1361 0.7470 0.032 Uiso 1 1 calc R
C33 C 0.73705(13) 0.3294(2) 0.76171(10) 0.0248(4) Uani 1 1 d .
H33A H 0.7241 0.3555 0.7062 0.030 Uiso 1 1 calc R
H33B H 0.8061 0.3608 0.7848 0.030 Uiso 1 1 calc R
C34 C 0.66273(13) 0.4094(2) 0.80119(11) 0.0243(4) Uani 1 1 d .
H34A H 0.5938 0.3778 0.7778 0.029 Uiso 1 1 calc R
H34B H 0.6753 0.3816 0.8564 0.029 Uiso 1 1 calc R
C35 C 0.66851(13) 0.5737(2) 0.79545(11) 0.0255(4) Uani 1 1 d .
H35A H 0.6605 0.6011 0.7403 0.031 Uiso 1 1 calc R
H35B H 0.7360 0.6059 0.8220 0.031 Uiso 1 1 calc R
C36 C 0.58950(13) 0.65386(19) 0.83040(10) 0.0251(4) Uani 1 1 d .
H36A H 0.5219 0.6309 0.8002 0.030 Uiso 1 1 calc R
H36B H 0.5925 0.6196 0.8840 0.030 Uiso 1 1 calc R
C37 C 0.60526(13) 0.8170(2) 0.83098(11) 0.0251(4) Uani 1 1 d .
H37A H 0.6737 0.8383 0.8602 0.030 Uiso 1 1 calc R
H37B H 0.6021 0.8498 0.7771 0.030 Uiso 1 1 calc R
C38 C 0.53108(13) 0.9040(2) 0.86543(10) 0.0230(4) Uani 1 1 d .
O38 O 0.54639(10) 1.04473(14) 0.86265(8) 0.0280(3) Uani 1 1 d .
H38 H 0.5026(17) 1.097(2) 0.8802(12) 0.034 Uiso 1 1 d .
O39 O 0.46376(9) 0.85037(14) 0.89352(7) 0.0279(3) Uani 1 1 d .
H12 H 0.9536(16) 0.003(2) 0.6512(12) 0.033 Uiso 1 1 d .
H22 H 0.3647(17) 0.982(2) 0.9366(12) 0.033 Uiso 1 1 d .
H31 H 0.8326(17) -0.113(2) 0.7238(13) 0.033 Uiso 1 1 d .

loop_
_atom_site_aniso_label
_atom_site_aniso_U_11
_atom_site_aniso_U_22
_atom_site_aniso_U_33
_atom_site_aniso_U_23
_atom_site_aniso_U_13
_atom_site_aniso_U_12
N11 0.0166(7) 0.0335(9) 0.0240(8) 0.0000(6) 0.0071(6) 0.0012(6)
C12 0.0157(8) 0.0331(10) 0.0200(9) 0.0003(7) 0.0031(7) 0.0002(7)
N12 0.0201(8) 0.0275(8) 0.0266(8) -0.0004(6) 0.0108(7) 0.0025(6)
C13 0.0194(9) 0.0310(10) 0.0225(9) 0.0002(7) 0.0077(7) 0.0010(7)
C14 0.0225(10) 0.0323(10) 0.0264(10) -0.0028(8) 0.0067(8) 0.0013(7)
C15 0.0236(9) 0.0286(9) 0.0272(10) 0.0005(7) 0.0057(8) -0.0023(7)
C16 0.0185(9) 0.0321(10) 0.0259(10) 0.0019(7) 0.0067(7) -0.0002(7)
C17 0.0170(9) 0.0330(10) 0.0210(9) -0.0002(7) 0.0046(7) -0.0003(7)
O17 0.0230(7) 0.0321(7) 0.0309(7) -0.0007(5) 0.0139(6) -0.0002(5)
C18 0.0245(10) 0.0314(10) 0.0265(10) 0.0007(7) 0.0096(8) -0.0014(7)
N21 0.0198(8) 0.0318(9) 0.0244(8) -0.0001(6) 0.0080(6) 0.0001(6)
C22 0.0183(9) 0.0335(10) 0.0179(9) -0.0007(7) 0.0043(7) 0.0000(7)
N22 0.0200(8) 0.0283(8) 0.0283(8) -0.0013(6) 0.0119(7) 0.0022(6)
C23 0.0206(9) 0.0327(10) 0.0246(9) -0.0002(7) 0.0090(8) 0.0025(7)
C24 0.0250(10) 0.0346(10) 0.0256(10) 0.0000(8) 0.0068(8) 0.0064(8)
C25 0.0270(10) 0.0295(10) 0.0280(10) 0.0022(7) 0.0069(8) -0.0001(8)
C26 0.0224(9) 0.0349(11) 0.0266(10) 0.0013(8) 0.0094(8) -0.0003(7)
C27 0.0182(9) 0.0368(10) 0.0202(9) -0.0003(7) 0.0053(7) -0.0014(7)
O27 0.0245(7) 0.0372(8) 0.0314(7) -0.0018(6) 0.0148(6) 0.0002(5)
C28 0.0243(10) 0.0336(10) 0.0286(10) 0.0006(8) 0.0110(8) -0.0025(8)
C31 0.0157(9) 0.0325(10) 0.0225(9) -0.0001(7) 0.0037(7) 0.0000(7)
O31 0.0243(7) 0.0293(7) 0.0350(8) 0.0004(5) 0.0161(6) 0.0020(5)
O32 0.0229(7) 0.0311(7) 0.0307(7) 0.0017(5) 0.0129(6) 0.0007(5)
C32 0.0177(9) 0.0354(10) 0.0280(10) -0.0015(8) 0.0091(7) 0.0004(7)
C33 0.0179(9) 0.0320(10) 0.0260(9) 0.0008(7) 0.0079(7) 0.0015(7)
C34 0.0171(9) 0.0328(10) 0.0241(9) -0.0005(7) 0.0065(7) 0.0020(7)
C35 0.0178(9) 0.0332(10) 0.0263(10) 0.0005(7) 0.0065(7) 0.0017(7)
C36 0.0161(9) 0.0345(10) 0.0258(10) 0.0003(8) 0.0072(7) 0.0026(7)
C37 0.0169(9) 0.0336(10) 0.0262(10) 0.0006(7) 0.0075(8) 0.0008(7)
C38 0.0154(9) 0.0345(10) 0.0193(9) 0.0023(7) 0.0038(7) 0.0027(7)
O38 0.0227(7) 0.0282(7) 0.0370(8) -0.0002(5) 0.0155(6) 0.0023(5)
O39 0.0232(7) 0.0316(7) 0.0321(7) -0.0004(5) 0.0134(6) -0.0003(5)

loop_
_atom_type_symbol
_atom_type_description
_atom_type_scat_dispersion_real
_atom_type_scat_dispersion_imag
_atom_type_scat_source
C C 0.0033 0.0016 'International Tables Vol C Tables 4.2.6.8 and 6.1.1.4'
H H 0.0000 0.0000 'International Tables Vol C Tables 4.2.6.8 and 6.1.1.4'
N N 0.0061 0.0033 'International Tables Vol C Tables 4.2.6.8 and 6.1.1.4'
O O 0.0106 0.0060 'International Tables Vol C Tables 4.2.6.8 and 6.1.1.4'

loop_
_geom_angle_atom_site_label_1
_geom_angle_atom_site_label_2
_geom_angle_atom_site_label_3
_geom_angle
C16 N11 C12 118.14(15)
N11 C12 C13 121.69(17)
N11 C12 N12 113.17(15)
C13 C12 N12 125.14(16)
C17 N12 C12 128.40(15)
C17 N12 H12 115.5(14)
C12 N12 H12 116.0(14)
C14 C13 C12 118.75(17)
C14 C13 H13 120.6
C12 C13 H13 120.6
C13 C14 C15 120.49(17)
C13 C14 H14 119.8
C15 C14 H14 119.8
C16 C15 C14 116.75(17)
C16 C15 H15 121.6
C14 C15 H15 121.6
N11 C16 C15 124.18(17)
N11 C16 H16 117.9
C15 C16 H16 117.9
O17 C17 N12 123.83(17)
O17 C17 C18 122.61(16)
N12 C17 C18 113.56(15)
C17 C18 H18A 109.5
C17 C18 H18B 109.5
H18A C18 H18B 109.5
C17 C18 H18C 109.5
H18A C18 H18C 109.5
H18B C18 H18C 109.5
C26 N21 C22 118.29(16)
N21 C22 N22 113.74(15)
N21 C22 C23 121.58(17)
N22 C22 C23 124.67(16)
C27 N22 C22 128.48(15)
C27 N22 H22 115.7(15)
C22 N22 H22 115.8(15)
C24 C23 C22 118.74(17)
C24 C23 H23 120.6
C22 C23 H23 120.6
C23 C24 C25 120.16(17)
C23 C24 H24 119.9
C25 C24 H24 119.9
C26 C25 C24 117.12(18)
C26 C25 H25 121.4
C24 C25 H25 121.4
N21 C26 C25 124.10(17)
N21 C26 H26 117.9
C25 C26 H26 117.9
O27 C27 N22 123.58(17)
O27 C27 C28 123.35(16)
N22 C27 C28 113.07(15)
C27 C28 H28A 109.5
C27 C28 H28B 109.5
H28A C28 H28B 109.5
C27 C28 H28C 109.5
H28A C28 H28C 109.5
H28B C28 H28C 109.5
O32 C31 O31 123.43(16)
O32 C31 C32 123.67(16)
O31 C31 C32 112.89(15)
C31 O31 H31 114.9(15)
C31 C32 C33 115.59(15)
C31 C32 H32A 108.4
C33 C32 H32A 108.4
C31 C32 H32B 108.4
C33 C32 H32B 108.4
H32A C32 H32B 107.4
C32 C33 C34 112.02(14)
C32 C33 H33A 109.2
C34 C33 H33A 109.2
C32 C33 H33B 109.2
C34 C33 H33B 109.2
H33A C33 H33B 107.9
C35 C34 C33 113.85(15)
C35 C34 H34A 108.8
C33 C34 H34A 108.8
C35 C34 H34B 108.8
C33 C34 H34B 108.8
H34A C34 H34B 107.7
C34 C35 C36 113.92(15)
C34 C35 H35A 108.8
C36 C35 H35A 108.8
C34 C35 H35B 108.8
C36 C35 H35B 108.8
H35A C35 H35B 107.7
C37 C36 C35 111.87(15)
C37 C36 H36A 109.2
C35 C36 H36A 109.2
C37 C36 H36B 109.2
C35 C36 H36B 109.2
H36A C36 H36B 107.9
C38 C37 C36 115.23(14)
C38 C37 H37A 108.5
C36 C37 H37A 108.5
C38 C37 H37B 108.5
C36 C37 H37B 108.5
H37A C37 H37B 107.5
O39 C38 O38 123.25(16)
O39 C38 C37 123.94(16)
O38 C38 C37 112.81(15)
C38 O38 H38 114.3(14)

loop_
_geom_bond_atom_site_label_1
_geom_bond_atom_site_label_2
_geom_bond_distance
N11 C16 1.336(2)
N11 C12 1.345(2)
C12 C13 1.390(3)
C12 N12 1.394(2)
N12 C17 1.368(2)
N12 H12 0.88(2)
C13 C14 1.366(3)
C13 H13 0.9500
C14 C15 1.394(3)
C14 H14 0.9500
C15 C16 1.373(3)
C15 H15 0.9500
C16 H16 0.9500
C17 O17 1.220(2)
C17 C18 1.500(3)
C18 H18A 0.9800
C18 H18B 0.9800
C18 H18C 0.9800
N21 C26 1.334(2)
N21 C22 1.345(2)
C22 N22 1.390(2)
C22 C23 1.395(2)
N22 C27 1.374(2)
N22 H22 0.85(2)
C23 C24 1.371(3)
C23 H23 0.9500
C24 C25 1.392(3)
C24 H24 0.9500
C25 C26 1.374(3)
C25 H25 0.9500
C26 H26 0.9500
C27 O27 1.219(2)
C27 C28 1.494(3)
C28 H28A 0.9800
C28 H28B 0.9800
C28 H28C 0.9800
C31 O32 1.227(2)
C31 O31 1.309(2)
C31 C32 1.501(2)
O31 H31 0.84(2)
C32 C33 1.518(3)
C32 H32A 0.9900
C32 H32B 0.9900
C33 C34 1.522(2)
C33 H33A 0.9900
C33 H33B 0.9900
C34 C35 1.520(3)
C34 H34A 0.9900
C34 H34B 0.9900
C35 C36 1.526(2)
C35 H35A 0.9900
C35 H35B 0.9900
C36 C37 1.517(3)
C36 H36A 0.9900
C36 H36B 0.9900
C37 C38 1.504(2)
C37 H37A 0.9900
C37 H37B 0.9900
C38 O39 1.224(2)
C38 O38 1.316(2)
O38 H38 0.87(2)

loop_
_geom_hbond_atom_site_label_D
_geom_hbond_atom_site_label_H
_geom_hbond_atom_site_label_A
_geom_hbond_distance_DH
_geom_hbond_distance_HA
_geom_hbond_distance_DA
_geom_hbond_angle_DHA
O31 H31 N11 0.84(2) 1.83(2) 2.6753(19) 176(2)
N12 H12 O32 0.88(2) 2.02(2) 2.901(2) 176.2(19)
O38 H38 N21 0.87(2) 1.82(2) 2.6825(19) 175(2)
N22 H22 O39 0.85(2) 2.06(2) 2.911(2) 178(2)

loop_
_geom_torsion_atom_site_label_1
_geom_torsion_atom_site_label_2
_geom_torsion_atom_site_label_3
_geom_torsion_atom_site_label_4
_geom_torsion
C16 N11 C12 C13 -0.3(2)
C16 N11 C12 N12 179.12(15)
N11 C12 N12 C17 179.68(16)
C13 C12 N12 C17 -0.9(3)
N11 C12 C13 C14 0.3(3)
N12 C12 C13 C14 -179.02(16)
C12 C13 C14 C15 -0.1(3)
C13 C14 C15 C16 -0.1(3)
C12 N11 C16 C15 0.1(3)
C14 C15 C16 N11 0.1(3)
C12 N12 C17 O17 -2.1(3)
C12 N12 C17 C18 178.52(16)
C26 N21 C22 N22 -179.81(15)
C26 N21 C22 C23 1.2(3)
N21 C22 N22 C27 171.71(16)
C23 C22 N22 C27 -9.3(3)
N21 C22 C23 C24 -0.8(3)
N22 C22 C23 C24 -179.76(17)
C22 C23 C24 C25 -0.1(3)
C23 C24 C25 C26 0.7(3)
C22 N21 C26 C25 -0.5(3)
C24 C25 C26 N21 -0.4(3)
C22 N22 C27 O27 -0.9(3)
C22 N22 C27 C28 178.72(16)
O32 C31 C32 C33 -6.1(3)
O31 C31 C32 C33 174.67(15)
C31 C32 C33 C34 179.99(15)
C32 C33 C34 C35 179.44(15)
C33 C34 C35 C36 176.21(14)
C34 C35 C36 C37 173.90(15)
C35 C36 C37 C38 -179.32(15)
C36 C37 C38 O39 2.1(2)
C36 C37 C38 O38 -178.28(15)

loop_
_cod_related_entry_id
_cod_related_entry_database
_cod_related_entry_code
1 ChemSpider 30661467
